data_4032525
loop_
_publ_author_name
'Tulichala, R. N. Prasad'
'Shankar, Mallepalli'
'Swamy, K. C. Kumara'

_publ_section_title
;
 Ruthenium-Catalyzed Oxidative Annulation and Hydroarylation of
 Chromene-3-carboxamides with Alkynes via Double C-H Functionalization.
;
_journal_issue 10
_journal_name_full 'The Journal of organic chemistry'
_journal_page_first 5068
_journal_page_last 5079
_journal_paper_doi 10.1021/acs.joc.7b00008
_journal_volume 82
_journal_year 2017
_chemical_formula_sum 'C27 H23 N O3'
_chemical_formula_weight 409.46
_space_group_crystal_system triclinic
_space_group_IT_number 2
_space_group_name_Hall '-P 1'
_space_group_name_H-M_alt 'P -1'
_symmetry_space_group_name_Hall '-P 1'
_symmetry_space_group_name_H-M 'P -1'
_atom_sites_solution_hydrogens geom
_audit_creation_method SHELXL-2014/7
_cell_angle_alpha 71.218(2)
_cell_angle_beta 75.407(2)
_cell_angle_gamma 73.308(2)
_cell_formula_units_Z 4
_cell_length_a 11.1487(5)
_cell_length_b 13.6771(7)
_cell_length_c 15.2660(7)
_cell_measurement_reflns_used 5572
_cell_measurement_temperature 298(2)
_cell_measurement_theta_max 27.623
_cell_measurement_theta_min 0.970
_cell_volume 2078.07(17)
_computing_structure_refinement 'SHELXL-2014/7 (Sheldrick, 2014)'
_diffrn_ambient_temperature 298(2)
_diffrn_measured_fraction_theta_full 0.999
_diffrn_measured_fraction_theta_max 0.996
_diffrn_measurement_device_type 'Bruker APEX-II CCD'
_diffrn_measurement_method '\f and \w scans'
_diffrn_radiation_type MoK\a
_diffrn_radiation_wavelength 0.71073
_diffrn_reflns_av_R_equivalents 0.0718
_diffrn_reflns_av_unetI/netI 0.0481
_diffrn_reflns_Laue_measured_fraction_full 0.999
_diffrn_reflns_Laue_measured_fraction_max 0.996
_diffrn_reflns_limit_h_max 14
_diffrn_reflns_limit_h_min -14
_diffrn_reflns_limit_k_max 17
_diffrn_reflns_limit_k_min -17
_diffrn_reflns_limit_l_max 19
_diffrn_reflns_limit_l_min -19
_diffrn_reflns_number 79706
_diffrn_reflns_point_group_measured_fraction_full 0.999
_diffrn_reflns_point_group_measured_fraction_max 0.996
_diffrn_reflns_theta_full 25.242
_diffrn_reflns_theta_max 27.623
_diffrn_reflns_theta_min 2.187
_exptl_absorpt_coefficient_mu 0.085
_exptl_absorpt_correction_type none
_exptl_crystal_colour colorless
_exptl_crystal_density_diffrn 1.309
_exptl_crystal_description needle
_exptl_crystal_F_000 864
_exptl_crystal_size_max 0.36
_exptl_crystal_size_mid 0.24
_exptl_crystal_size_min 0.12
_refine_diff_density_max 0.168
_refine_diff_density_min -0.277
_refine_diff_density_rms 0.058
_refine_ls_extinction_method none
_refine_ls_goodness_of_fit_ref 1.016
_refine_ls_hydrogen_treatment constr
_refine_ls_matrix_type full
_refine_ls_number_parameters 563
_refine_ls_number_reflns 9638
_refine_ls_number_restraints 0
_refine_ls_restrained_S_all 1.016
_refine_ls_R_factor_all 0.1112
_refine_ls_R_factor_gt 0.0528
_refine_ls_shift/su_max 0.000
_refine_ls_shift/su_mean 0.000
_refine_ls_structure_factor_coef Fsqd
_refine_ls_weighting_details 'w=1/[\s^2^(Fo^2^)+(0.0585P)^2^+0.2958P] where P=(Fo^2^+2Fc^2^)/3'
_refine_ls_weighting_scheme calc
_refine_ls_wR_factor_gt 0.1119
_refine_ls_wR_factor_ref 0.1345
_reflns_Friedel_coverage 0.000
_reflns_number_gt 5572
_reflns_number_total 9638
_reflns_threshold_expression 'I > 2\s(I)'
_cod_data_source_file jo7b00008_si_002.cif
_cod_data_source_block compound5aj
_cod_original_cell_volume 2078.08(17)
_cod_database_code 4032525
_shelx_shelxl_version_number 2014/7
_shelx_space_group_comment
;
The symmetry employed for this shelxl refinement is uniquely defined
by the following loop, which should always be used as a source of
symmetry information in preference to the above space-group names.
They are only intended as comments.
;

loop_
_space_group_symop_operation_xyz
'x, y, z'
'-x, -y, -z'

loop_
_atom_site_label
_atom_site_type_symbol
_atom_site_fract_x
_atom_site_fract_y
_atom_site_fract_z
_atom_site_U_iso_or_equiv
_atom_site_adp_type
_atom_site_occupancy
_atom_site_site_symmetry_order
_atom_site_calc_flag
_atom_site_refinement_flags_posn
_atom_site_refinement_flags_adp
O4 O 0.38229(14) 0.60304(10) 0.40250(10) 0.0586(4) Uani 1 1 d . .
O2 O 0.03607(14) 0.27134(11) 0.93393(10) 0.0610(4) Uani 1 1 d . .
O1 O 0.17840(14) 0.10039(10) 1.17380(10) 0.0609(4) Uani 1 1 d . .
N1 N 0.16510(13) 0.38571(11) 0.90223(9) 0.0377(3) Uani 1 1 d . .
O3 O 0.08341(14) 0.55685(12) 0.53281(9) 0.0654(4) Uani 1 1 d . .
N2 N 0.59115(13) 0.87832(11) 0.33946(9) 0.0404(4) Uani 1 1 d . .
O5 O 0.57030(15) 0.76810(13) 0.48827(9) 0.0697(4) Uani 1 1 d . .
O6 O 0.94758(14) 1.05004(13) 0.40166(12) 0.0737(5) Uani 1 1 d . .
C10 C 0.27228(16) 0.38994(13) 1.01915(11) 0.0361(4) Uani 1 1 d . .
C40 C 0.56345(16) 0.91383(13) 0.24882(11) 0.0361(4) Uani 1 1 d . .
C13 C 0.24459(16) 0.42724(13) 0.93040(11) 0.0348(4) Uani 1 1 d . .
C9 C 0.21659(16) 0.30517(13) 1.08370(11) 0.0361(4) Uani 1 1 d . .
C14 C 0.29749(16) 0.51379(13) 0.85655(11) 0.0371(4) Uani 1 1 d . .
C37 C 0.47511(16) 0.87988(13) 0.22577(11) 0.0373(4) Uani 1 1 d . .
C20 C 0.13880(16) 0.42842(14) 0.80699(11) 0.0373(4) Uani 1 1 d . .
C34 C 0.41268(16) 0.80385(13) 0.29824(12) 0.0389(4) Uani 1 1 d . .
C47 C 0.68045(17) 0.92137(14) 0.36184(12) 0.0397(4) Uani 1 1 d . .
C53 C 0.63934(17) 1.01024(14) 0.39368(11) 0.0413(4) Uani 1 1 d . .
H53I H 0.5528 1.0406 0.4047 0.050 Uiso 1 1 calc R U
C22 C 0.02087(17) 0.56141(14) 0.69523(12) 0.0451(5) Uani 1 1 d . .
H23J H -0.0446 0.6210 0.6817 0.054 Uiso 1 1 calc R U
C21 C 0.04285(17) 0.51581(14) 0.78646(12) 0.0429(4) Uani 1 1 d . .
H22K H -0.0083 0.5450 0.8343 0.051 Uiso 1 1 calc R U
C8 C 0.13999(16) 0.26453(13) 1.05402(12) 0.0400(4) Uani 1 1 d . .
C1 C 0.24033(16) 0.25222(14) 1.18159(12) 0.0422(4) Uani 1 1 d . .
C41 C 0.63869(16) 0.98862(14) 0.17917(12) 0.0389(4) Uani 1 1 d . .
C27 C 0.10755(17) 0.30409(14) 0.96198(13) 0.0423(4) Uani 1 1 d . .
C35 C 0.45185(17) 0.76080(14) 0.38325(12) 0.0427(4) Uani 1 1 d . .
C52 C 0.72523(18) 1.05545(14) 0.40966(12) 0.0438(4) Uani 1 1 d . .
H52Q H 0.6966 1.1152 0.4322 0.053 Uiso 1 1 calc R U
C38 C 0.46045(17) 0.91143(14) 0.12365(12) 0.0424(4) Uani 1 1 d . .
H38A H 0.3707 0.9353 0.1198 0.051 Uiso 1 1 calc R U
H38B H 0.5006 0.9703 0.0892 0.051 Uiso 1 1 calc R U
C23 C 0.09647(18) 0.51800(15) 0.62471(12) 0.0447(4) Uani 1 1 d . .
C28 C 0.31168(17) 0.76160(15) 0.28542(12) 0.0436(4) Uani 1 1 d . .
C54 C 0.54031(18) 0.79895(15) 0.40990(12) 0.0466(5) Uani 1 1 d . .
C42 C 0.59411(19) 1.09687(15) 0.16288(13) 0.0492(5) Uani 1 1 d . .
H47V H 0.5170 1.1240 0.1971 0.059 Uiso 1 1 calc R U
C33 C 0.30474(19) 0.65820(16) 0.33705(13) 0.0479(5) Uani 1 1 d . .
C15 C 0.23425(18) 0.61867(14) 0.84823(13) 0.0483(5) Uani 1 1 d . .
H16X H 0.1597 0.6353 0.8899 0.058 Uiso 1 1 calc R U
C50 C 0.85308(18) 1.01140(15) 0.39201(13) 0.0476(5) Uani 1 1 d . .
C6 C 0.22127(18) 0.14921(16) 1.22173(13) 0.0517(5) Uani 1 1 d . .
C11 C 0.36188(17) 0.43866(15) 1.04229(12) 0.0459(5) Uani 1 1 d . .
H13A H 0.4234 0.4588 0.9861 0.055 Uiso 1 1 calc R U
H13B H 0.4082 0.3854 1.0890 0.055 Uiso 1 1 calc R U
C26 C 0.21384(18) 0.38418(15) 0.73659(13) 0.0494(5) Uani 1 1 d . .
H26 H 0.2788 0.3243 0.7506 0.059 Uiso 1 1 calc R U
C2 C 0.27993(18) 0.29517(18) 1.23776(13) 0.0530(5) Uani 1 1 d . .
H2 H 0.2907 0.3644 1.2146 0.064 Uiso 1 1 calc R U
C19 C 0.40777(19) 0.49186(15) 0.79390(13) 0.0509(5) Uani 1 1 d . .
H20 H 0.4512 0.4218 0.7983 0.061 Uiso 1 1 calc R U
C25 C 0.19288(19) 0.42837(17) 0.64581(13) 0.0557(5) Uani 1 1 d . .
H25 H 0.2434 0.3982 0.5984 0.067 Uiso 1 1 calc R U
C48 C 0.80858(19) 0.87502(16) 0.34731(14) 0.0541(5) Uani 1 1 d . .
H49 H 0.8368 0.8135 0.3273 0.065 Uiso 1 1 calc R U
C16 C 0.2812(2) 0.69855(15) 0.77858(14) 0.0565(5) Uani 1 1 d . .
H17 H 0.2376 0.7687 0.7731 0.068 Uiso 1 1 calc R U
C17 C 0.3915(2) 0.67539(16) 0.71745(15) 0.0581(6) Uani 1 1 d . .
H18 H 0.4234 0.7297 0.6711 0.070 Uiso 1 1 calc R U
C49 C 0.89425(19) 0.91999(17) 0.36243(15) 0.0595(6) Uani 1 1 d . .
H50 H 0.9806 0.8887 0.3527 0.071 Uiso 1 1 calc R U
C36 C 0.4024(2) 0.66875(16) 0.45152(13) 0.0561(5) Uani 1 1 d . .
H34A H 0.4629 0.6275 0.4930 0.067 Uiso 1 1 calc R U
H34B H 0.3229 0.6944 0.4897 0.067 Uiso 1 1 calc R U
C12 C 0.2974(2) 0.53518(16) 1.07909(15) 0.0612(6) Uani 1 1 d . .
H14A H 0.2626 0.5924 1.0299 0.092 Uiso 1 1 calc R U
H14B H 0.3585 0.5559 1.0998 0.092 Uiso 1 1 calc R U
H14C H 0.2302 0.5183 1.1308 0.092 Uiso 1 1 calc R U
C29 C 0.22172(19) 0.81675(18) 0.22686(14) 0.0547(5) Uani 1 1 d . .
H29B H 0.2187 0.8879 0.1956 0.066 Uiso 1 1 calc R U
C7 C 0.0877(2) 0.17243(15) 1.11842(14) 0.0555(5) Uani 1 1 d . .
H7C1 H 0.0110 0.1976 1.1594 0.067 Uiso 1 1 calc R U
H7C2 H 0.0655 0.1361 1.0818 0.067 Uiso 1 1 calc R U
C32 C 0.2231(2) 0.60778(19) 0.32233(16) 0.0651(6) Uani 1 1 d . .
H32D H 0.2239 0.5371 0.3541 0.078 Uiso 1 1 calc R U
C39 C 0.5187(2) 0.82122(17) 0.07812(14) 0.0624(6) Uani 1 1 d . .
H39A H 0.6069 0.7955 0.0838 0.094 Uiso 1 1 calc R U
H39B H 0.5114 0.8460 0.0129 0.094 Uiso 1 1 calc R U
H39C H 0.4748 0.7649 0.1089 0.094 Uiso 1 1 calc R U
C46 C 0.7529(2) 0.95000(19) 0.12776(16) 0.0641(6) Uani 1 1 d . .
H43F H 0.7842 0.8772 0.1376 0.077 Uiso 1 1 calc R U
C18 C 0.4546(2) 0.57223(17) 0.72483(15) 0.0613(6) Uani 1 1 d . .
H19G H 0.5293 0.5562 0.6831 0.074 Uiso 1 1 calc R U
C3 C 0.30353(19) 0.2382(2) 1.32652(13) 0.0648(6) Uani 1 1 d . .
H3H H 0.3299 0.2692 1.3623 0.078 Uiso 1 1 calc R U
C43 C 0.6630(2) 1.16510(18) 0.09633(15) 0.0659(6) Uani 1 1 d . .
H46I H 0.6318 1.2380 0.0855 0.079 Uiso 1 1 calc R U
C24 C -0.0223(2) 0.64123(17) 0.50949(15) 0.0672(6) Uani 1 1 d . .
H27A H -0.0992 0.6216 0.5470 0.101 Uiso 1 1 calc R U
H27B H -0.0255 0.6558 0.4442 0.101 Uiso 1 1 calc R U
H27C H -0.0136 0.7034 0.5215 0.101 Uiso 1 1 calc R U
C30 C 0.1377(2) 0.7678(2) 0.21459(15) 0.0623(6) Uani 1 1 d . .
H30K H 0.0787 0.8057 0.1752 0.075 Uiso 1 1 calc R U
C31 C 0.1406(2) 0.6632(2) 0.26022(16) 0.0679(7) Uani 1 1 d . .
H31L H 0.0866 0.6294 0.2492 0.081 Uiso 1 1 calc R U
C5 C 0.2473(2) 0.09130(19) 1.31020(16) 0.0686(7) Uani 1 1 d . .
H5M H 0.2371 0.0219 1.3344 0.082 Uiso 1 1 calc R U
C4 C 0.2884(2) 0.1368(2) 1.36217(15) 0.0732(8) Uani 1 1 d . .
H4N H 0.3058 0.0982 1.4218 0.088 Uiso 1 1 calc R U
C44 C 0.7762(3) 1.1264(2) 0.04663(16) 0.0782(8) Uani 1 1 d . .
H45O H 0.8231 1.1727 0.0025 0.094 Uiso 1 1 calc R U
C45 C 0.8214(2) 1.0194(3) 0.06137(18) 0.0849(8) Uani 1 1 d . .
H44P H 0.8984 0.9931 0.0266 0.102 Uiso 1 1 calc R U
C51 C 0.9123(3) 1.14157(19) 0.4350(2) 0.0851(8) Uani 1 1 d . .
H54A H 0.8667 1.1997 0.3919 0.128 Uiso 1 1 calc R U
H54B H 0.9873 1.1592 0.4399 0.128 Uiso 1 1 calc R U
H54C H 0.8590 1.1279 0.4957 0.128 Uiso 1 1 calc R U

loop_
_atom_site_aniso_label
_atom_site_aniso_U_11
_atom_site_aniso_U_22
_atom_site_aniso_U_33
_atom_site_aniso_U_23
_atom_site_aniso_U_13
_atom_site_aniso_U_12
O4 0.0713(10) 0.0453(8) 0.0597(9) -0.0095(7) -0.0028(8) -0.0266(7)
O2 0.0689(10) 0.0671(9) 0.0590(9) -0.0073(7) -0.0194(7) -0.0372(8)
O1 0.0678(10) 0.0415(8) 0.0609(9) 0.0031(7) -0.0116(7) -0.0124(7)
N1 0.0419(8) 0.0381(8) 0.0346(8) -0.0066(6) -0.0091(6) -0.0127(7)
O3 0.0706(10) 0.0765(10) 0.0383(7) -0.0107(7) -0.0174(7) 0.0014(8)
N2 0.0437(9) 0.0462(9) 0.0342(8) -0.0073(7) -0.0085(7) -0.0169(7)
O5 0.0913(11) 0.0889(11) 0.0369(8) 0.0045(7) -0.0218(7) -0.0477(9)
O6 0.0585(10) 0.0786(11) 0.1076(13) -0.0434(10) -0.0220(9) -0.0240(8)
C10 0.0356(9) 0.0371(10) 0.0344(9) -0.0100(8) -0.0050(7) -0.0069(8)
C40 0.0368(10) 0.0347(9) 0.0360(9) -0.0077(7) -0.0056(7) -0.0097(8)
C13 0.0364(9) 0.0322(9) 0.0362(9) -0.0098(7) -0.0053(7) -0.0084(7)
C9 0.0370(10) 0.0341(9) 0.0330(9) -0.0085(7) -0.0036(7) -0.0046(8)
C14 0.0432(10) 0.0353(10) 0.0347(9) -0.0051(8) -0.0113(8) -0.0126(8)
C37 0.0392(10) 0.0354(9) 0.0383(9) -0.0075(8) -0.0076(8) -0.0121(8)
C20 0.0404(10) 0.0391(10) 0.0350(9) -0.0081(8) -0.0098(8) -0.0125(8)
C34 0.0394(10) 0.0384(10) 0.0418(10) -0.0138(8) -0.0042(8) -0.0121(8)
C47 0.0424(11) 0.0429(10) 0.0373(9) -0.0082(8) -0.0120(8) -0.0137(8)
C53 0.0420(10) 0.0418(10) 0.0365(9) -0.0065(8) -0.0095(8) -0.0061(8)
C22 0.0452(11) 0.0448(11) 0.0446(10) -0.0127(9) -0.0144(9) -0.0028(9)
C21 0.0420(11) 0.0482(11) 0.0405(10) -0.0170(9) -0.0078(8) -0.0072(9)
C8 0.0398(10) 0.0370(10) 0.0381(9) -0.0059(8) -0.0024(8) -0.0094(8)
C1 0.0349(10) 0.0469(11) 0.0341(9) -0.0041(8) -0.0021(8) -0.0041(8)
C41 0.0386(10) 0.0462(11) 0.0361(9) -0.0091(8) -0.0080(8) -0.0169(8)
C27 0.0426(11) 0.0401(10) 0.0450(10) -0.0092(9) -0.0060(8) -0.0145(9)
C35 0.0470(11) 0.0450(11) 0.0368(10) -0.0096(8) -0.0028(8) -0.0168(9)
C52 0.0576(12) 0.0344(10) 0.0416(10) -0.0082(8) -0.0148(9) -0.0106(9)
C38 0.0448(11) 0.0439(10) 0.0401(10) -0.0034(8) -0.0131(8) -0.0165(9)
C23 0.0486(11) 0.0498(11) 0.0359(10) -0.0086(8) -0.0111(8) -0.0112(9)
C28 0.0435(11) 0.0495(11) 0.0424(10) -0.0166(9) 0.0019(8) -0.0210(9)
C54 0.0521(12) 0.0519(12) 0.0357(10) -0.0062(9) -0.0063(9) -0.0190(10)
C42 0.0541(12) 0.0468(12) 0.0455(11) -0.0049(9) -0.0088(9) -0.0179(10)
C33 0.0486(12) 0.0515(12) 0.0464(11) -0.0187(9) 0.0056(9) -0.0213(10)
C15 0.0482(11) 0.0420(11) 0.0505(11) -0.0106(9) -0.0039(9) -0.0103(9)
C50 0.0481(12) 0.0500(11) 0.0517(11) -0.0111(9) -0.0172(9) -0.0171(10)
C6 0.0411(11) 0.0533(12) 0.0452(11) -0.0014(10) -0.0032(9) -0.0042(9)
C11 0.0446(11) 0.0588(12) 0.0377(10) -0.0111(9) -0.0074(8) -0.0188(9)
C26 0.0504(12) 0.0481(11) 0.0466(11) -0.0164(9) -0.0156(9) 0.0038(9)
C2 0.0472(11) 0.0688(14) 0.0369(10) -0.0104(10) -0.0067(9) -0.0088(10)
C19 0.0534(12) 0.0395(11) 0.0501(11) -0.0069(9) -0.0013(9) -0.0084(9)
C25 0.0553(13) 0.0652(13) 0.0426(11) -0.0230(10) -0.0086(9) 0.0021(11)
C48 0.0492(12) 0.0542(12) 0.0699(14) -0.0315(11) -0.0181(10) -0.0047(10)
C16 0.0642(14) 0.0362(11) 0.0628(13) -0.0025(10) -0.0152(11) -0.0107(10)
C17 0.0592(14) 0.0503(13) 0.0562(12) 0.0061(10) -0.0092(11) -0.0230(11)
C49 0.0405(11) 0.0689(14) 0.0793(15) -0.0357(12) -0.0175(10) -0.0040(10)
C36 0.0680(14) 0.0571(13) 0.0445(11) -0.0081(10) -0.0030(10) -0.0284(11)
C12 0.0782(15) 0.0603(13) 0.0594(13) -0.0214(11) -0.0174(11) -0.0268(12)
C29 0.0491(12) 0.0679(14) 0.0540(12) -0.0176(10) -0.0054(10) -0.0254(11)
C7 0.0599(13) 0.0477(12) 0.0556(12) 0.0002(10) -0.0131(10) -0.0204(10)
C32 0.0732(16) 0.0648(14) 0.0688(15) -0.0298(12) 0.0155(13) -0.0437(13)
C39 0.0793(16) 0.0635(14) 0.0432(11) -0.0147(10) -0.0139(11) -0.0111(12)
C46 0.0503(13) 0.0681(14) 0.0737(15) -0.0262(12) 0.0078(11) -0.0212(11)
C18 0.0559(13) 0.0561(13) 0.0557(12) -0.0032(10) 0.0062(10) -0.0154(11)
C3 0.0487(13) 0.1013(19) 0.0351(11) -0.0071(12) -0.0095(9) -0.0138(12)
C43 0.0908(18) 0.0569(14) 0.0558(13) 0.0042(11) -0.0217(13) -0.0396(13)
C24 0.0869(17) 0.0573(13) 0.0531(13) -0.0070(11) -0.0331(12) -0.0003(12)
C30 0.0504(13) 0.0931(18) 0.0566(13) -0.0262(13) -0.0015(10) -0.0362(12)
C31 0.0606(15) 0.100(2) 0.0659(15) -0.0445(14) 0.0095(12) -0.0455(14)
C5 0.0510(13) 0.0703(15) 0.0530(13) 0.0188(12) -0.0070(11) -0.0081(11)
C4 0.0452(13) 0.111(2) 0.0368(11) 0.0111(13) -0.0098(10) -0.0102(13)
C44 0.093(2) 0.100(2) 0.0529(14) -0.0085(14) 0.0040(13) -0.0669(18)
C45 0.0630(16) 0.120(2) 0.0788(17) -0.0404(17) 0.0251(13) -0.0481(16)
C51 0.0891(19) 0.0687(16) 0.126(2) -0.0389(16) -0.0417(17) -0.0259(14)

loop_
_atom_type_symbol
_atom_type_description
_atom_type_scat_dispersion_real
_atom_type_scat_dispersion_imag
_atom_type_scat_source
C C 0.0033 0.0016 'International Tables Vol C Tables 4.2.6.8 and 6.1.1.4'
H H 0.0000 0.0000 'International Tables Vol C Tables 4.2.6.8 and 6.1.1.4'
N N 0.0061 0.0033 'International Tables Vol C Tables 4.2.6.8 and 6.1.1.4'
O O 0.0106 0.0060 'International Tables Vol C Tables 4.2.6.8 and 6.1.1.4'

loop_
_geom_angle_atom_site_label_1
_geom_angle_atom_site_label_2
_geom_angle_atom_site_label_3
_geom_angle
C33 O4 C36 112.85(15)
C6 O1 C7 112.25(15)
C13 N1 C27 122.85(14)
C13 N1 C20 119.48(13)
C27 N1 C20 117.67(14)
C23 O3 C24 117.92(16)
C40 N2 C54 122.90(15)
C40 N2 C47 119.41(14)
C54 N2 C47 117.64(14)
C50 O6 C51 118.03(17)
C13 C10 C9 117.91(15)
C13 C10 C11 117.78(15)
C9 C10 C11 124.30(15)
C37 C40 N2 121.53(15)
C37 C40 C41 122.68(15)
N2 C40 C41 115.77(14)
C10 C13 N1 121.79(15)
C10 C13 C14 123.17(15)
N1 C13 C14 115.04(14)
C8 C9 C10 119.28(15)
C8 C9 C1 115.52(15)
C10 C9 C1 125.12(16)
C19 C14 C15 118.40(16)
C19 C14 C13 121.33(15)
C15 C14 C13 120.25(16)
C40 C37 C34 117.50(15)
C40 C37 C38 118.82(15)
C34 C37 C38 123.12(15)
C21 C20 C26 119.89(16)
C21 C20 N1 119.74(15)
C26 C20 N1 120.29(15)
C35 C34 C37 119.89(16)
C35 C34 C28 115.80(15)
C37 C34 C28 124.17(16)
C53 C47 C48 119.75(17)
C53 C47 N2 120.48(16)
C48 C47 N2 119.71(16)
C47 C53 C52 120.67(17)
C47 C53 H53I 119.7
C52 C53 H53I 119.7
C23 C22 C21 119.50(17)
C23 C22 H23J 120.3
C21 C22 H23J 120.3
C20 C21 C22 120.70(17)
C20 C21 H22K 119.7
C22 C21 H22K 119.7
C9 C8 C27 123.63(16)
C9 C8 C7 119.86(16)
C27 C8 C7 116.50(16)
C2 C1 C6 116.24(17)
C2 C1 C9 126.42(17)
C6 C1 C9 117.34(17)
C46 C41 C42 118.86(17)
C46 C41 C40 119.95(17)
C42 C41 C40 121.16(16)
O2 C27 N1 120.25(16)
O2 C27 C8 125.26(16)
N1 C27 C8 114.49(16)
C34 C35 C54 122.79(16)
C34 C35 C36 119.24(17)
C54 C35 C36 117.97(16)
C50 C52 C53 119.51(17)
C50 C52 H52Q 120.2
C53 C52 H52Q 120.2
C39 C38 C37 112.54(15)
C39 C38 H38A 109.1
C37 C38 H38A 109.1
C39 C38 H38B 109.1
C37 C38 H38B 109.1
H38A C38 H38B 107.8
O3 C23 C22 124.21(17)
O3 C23 C25 116.01(17)
C22 C23 C25 119.78(17)
C33 C28 C29 117.04(18)
C33 C28 C34 117.16(17)
C29 C28 C34 125.79(17)
O5 C54 N2 120.58(17)
O5 C54 C35 124.76(17)
N2 C54 C35 114.65(15)
C43 C42 C41 120.5(2)
C43 C42 H47V 119.7
C41 C42 H47V 119.7
O4 C33 C32 118.58(19)
O4 C33 C28 120.04(17)
C32 C33 C28 121.4(2)
C16 C15 C14 120.35(18)
C16 C15 H16X 119.8
C14 C15 H16X 119.8
O6 C50 C52 125.40(18)
O6 C50 C49 114.85(18)
C52 C50 C49 119.75(18)
O1 C6 C5 117.1(2)
O1 C6 C1 121.17(17)
C5 C6 C1 121.7(2)
C10 C11 C12 114.46(16)
C10 C11 H13A 108.6
C12 C11 H13A 108.6
C10 C11 H13B 108.6
C12 C11 H13B 108.6
H13A C11 H13B 107.6
C25 C26 C20 120.05(17)
C25 C26 H26 120.0
C20 C26 H26 120.0
C3 C2 C1 122.0(2)
C3 C2 H2 119.0
C1 C2 H2 119.0
C14 C19 C18 120.90(18)
C14 C19 H20 119.5
C18 C19 H20 119.5
C26 C25 C23 120.08(17)
C26 C25 H25 120.0
C23 C25 H25 120.0
C49 C48 C47 119.78(18)
C49 C48 H49 120.1
C47 C48 H49 120.1
C17 C16 C15 120.47(19)
C17 C16 H17 119.8
C15 C16 H17 119.8
C18 C17 C16 119.71(19)
C18 C17 H18 120.1
C16 C17 H18 120.1
C48 C49 C50 120.47(19)
C48 C49 H50 119.8
C50 C49 H50 119.8
O4 C36 C35 110.35(15)
O4 C36 H34A 109.6
C35 C36 H34A 109.6
O4 C36 H34B 109.6
C35 C36 H34B 109.6
H34A C36 H34B 108.1
C11 C12 H14A 109.5
C11 C12 H14B 109.5
H14A C12 H14B 109.5
C11 C12 H14C 109.5
H14A C12 H14C 109.5
H14B C12 H14C 109.5
C30 C29 C28 121.2(2)
C30 C29 H29B 119.4
C28 C29 H29B 119.4
O1 C7 C8 110.76(16)
O1 C7 H7C1 109.5
C8 C7 H7C1 109.5
O1 C7 H7C2 109.5
C8 C7 H7C2 109.5
H7C1 C7 H7C2 108.1
C31 C32 C33 119.4(2)
C31 C32 H32D 120.3
C33 C32 H32D 120.3
C38 C39 H39A 109.5
C38 C39 H39B 109.5
H39A C39 H39B 109.5
C38 C39 H39C 109.5
H39A C39 H39C 109.5
H39B C39 H39C 109.5
C41 C46 C45 120.0(2)
C41 C46 H43F 120.0
C45 C46 H43F 120.0
C17 C18 C19 120.16(19)
C17 C18 H19G 119.9
C19 C18 H19G 119.9
C4 C3 C2 120.2(2)
C4 C3 H3H 119.9
C2 C3 H3H 119.9
C44 C43 C42 120.3(2)
C44 C43 H46I 119.9
C42 C43 H46I 119.9
O3 C24 H27A 109.5
O3 C24 H27B 109.5
H27A C24 H27B 109.5
O3 C24 H27C 109.5
H27A C24 H27C 109.5
H27B C24 H27C 109.5
C31 C30 C29 120.1(2)
C31 C30 H30K 119.9
C29 C30 H30K 119.9
C30 C31 C32 120.4(2)
C30 C31 H31L 119.8
C32 C31 H31L 119.8
C4 C5 C6 119.7(2)
C4 C5 H5M 120.2
C6 C5 H5M 120.2
C3 C4 C5 120.1(2)
C3 C4 H4N 120.0
C5 C4 H4N 120.0
C43 C44 C45 120.0(2)
C43 C44 H45O 120.0
C45 C44 H45O 120.0
C44 C45 C46 120.3(2)
C44 C45 H44P 119.8
C46 C45 H44P 119.8
O6 C51 H54A 109.5
O6 C51 H54B 109.5
H54A C51 H54B 109.5
O6 C51 H54C 109.5
H54A C51 H54C 109.5
H54B C51 H54C 109.5

loop_
_geom_bond_atom_site_label_1
_geom_bond_atom_site_label_2
_geom_bond_distance
O4 C33 1.375(2)
O4 C36 1.432(2)
O2 C27 1.233(2)
O1 C6 1.372(2)
O1 C7 1.425(2)
N1 C13 1.390(2)
N1 C27 1.397(2)
N1 C20 1.453(2)
O3 C23 1.360(2)
O3 C24 1.418(2)
N2 C40 1.394(2)
N2 C54 1.397(2)
N2 C47 1.447(2)
O5 C54 1.232(2)
O6 C50 1.364(2)
O6 C51 1.416(3)
C10 C13 1.366(2)
C10 C9 1.439(2)
C10 C11 1.509(2)
C40 C37 1.361(2)
C40 C41 1.491(2)
C13 C14 1.492(2)
C9 C8 1.369(2)
C9 C1 1.490(2)
C14 C19 1.377(2)
C14 C15 1.385(2)
C37 C34 1.441(2)
C37 C38 1.516(2)
C20 C21 1.365(2)
C20 C26 1.377(2)
C34 C35 1.367(2)
C34 C28 1.482(2)
C47 C53 1.368(2)
C47 C48 1.379(3)
C53 C52 1.383(2)
C53 H53I 0.9300
C22 C23 1.374(3)
C22 C21 1.383(2)
C22 H23J 0.9300
C21 H22K 0.9300
C8 C27 1.433(2)
C8 C7 1.493(2)
C1 C2 1.393(3)
C1 C6 1.399(3)
C41 C46 1.376(3)
C41 C42 1.380(2)
C35 C54 1.430(3)
C35 C36 1.497(2)
C52 C50 1.373(3)
C52 H52Q 0.9300
C38 C39 1.514(3)
C38 H38A 0.9700
C38 H38B 0.9700
C23 C25 1.387(3)
C28 C33 1.393(3)
C28 C29 1.399(3)
C42 C43 1.379(3)
C42 H47V 0.9300
C33 C32 1.385(3)
C15 C16 1.378(3)
C15 H16X 0.9300
C50 C49 1.381(3)
C6 C5 1.383(3)
C11 C12 1.518(3)
C11 H13A 0.9700
C11 H13B 0.9700
C26 C25 1.372(2)
C26 H26 0.9300
C2 C3 1.376(3)
C2 H2 0.9300
C19 C18 1.378(3)
C19 H20 0.9300
C25 H25 0.9300
C48 C49 1.373(3)
C48 H49 0.9300
C16 C17 1.368(3)
C16 H17 0.9300
C17 C18 1.366(3)
C17 H18 0.9300
C49 H50 0.9300
C36 H34A 0.9700
C36 H34B 0.9700
C12 H14A 0.9600
C12 H14B 0.9600
C12 H14C 0.9600
C29 C30 1.376(3)
C29 H29B 0.9300
C7 H7C1 0.9700
C7 H7C2 0.9700
C32 C31 1.377(3)
C32 H32D 0.9300
C39 H39A 0.9600
C39 H39B 0.9600
C39 H39C 0.9600
C46 C45 1.385(3)
C46 H43F 0.9300
C18 H19G 0.9300
C3 C4 1.360(3)
C3 H3H 0.9300
C43 C44 1.357(3)
C43 H46I 0.9300
C24 H27A 0.9600
C24 H27B 0.9600
C24 H27C 0.9600
C30 C31 1.369(3)
C30 H30K 0.9300
C31 H31L 0.9300
C5 C4 1.375(3)
C5 H5M 0.9300
C4 H4N 0.9300
C44 C45 1.366(4)
C44 H45O 0.9300
C45 H44P 0.9300
C51 H54A 0.9600
C51 H54B 0.9600
C51 H54C 0.9600
